data_4037334
loop_
_publ_author_name
'Jash, Moumita'
'Das, Bimolendu'
'Chowdhury, Chinmay'

_publ_section_title
;
 One-Pot Access to Benzo[a]carbazoles via Palladium(II)-Catalyzed Hetero-
 and Carboannulations.
;
_journal_issue 22
_journal_name_full 'The Journal of organic chemistry'
_journal_page_first 10987
_journal_page_last 10999
_journal_paper_doi 10.1021/acs.joc.6b02022
_journal_volume 81
_journal_year 2016
_chemical_formula_moiety 'C24 H20 N2 O2 S'
_chemical_formula_sum 'C24 H20 N2 O2 S'
_chemical_formula_weight 400.48
_space_group_crystal_system monoclinic
_space_group_IT_number 14
_space_group_name_Hall '-P 2ybc'
_space_group_name_H-M_alt 'P 1 21/c 1'
_atom_sites_solution_hydrogens mixed
_atom_sites_solution_primary direct
_audit_creation_date 2015-08-19
_audit_creation_method
;
Olex2 1.2
(compiled 2015.01.26 svn.r3150 for OlexSys, GUI svn.r4998)
;
_cell_angle_alpha 90
_cell_angle_beta 90.551(15)
_cell_angle_gamma 90
_cell_formula_units_Z 4
_cell_length_a 8.462(2)
_cell_length_b 16.120(5)
_cell_length_c 14.655(4)
_cell_measurement_reflns_used 5491
_cell_measurement_temperature 293(2)
_cell_measurement_theta_max 25.273
_cell_measurement_theta_min 2.407
_cell_volume 1999.0(10)
_computing_cell_refinement 'SAINT v7.34A (Bruker, 200?)'
_computing_data_collection
;
CrystalClear-SM Expert 2.0 r7 (Rigaku, 2011)
;
_computing_data_reduction 'SAINT v7.34A (Bruker, 200?)'
_computing_molecular_graphics 'Olex2 (Dolomanov et al., 2009)'
_computing_publication_material 'Olex2 (Dolomanov et al., 2009)'
_computing_structure_refinement 'ShelXL (Sheldrick, 2008)'
_computing_structure_solution 'ShelXT (Sheldrick, 2015)'
_diffrn_ambient_temperature 293.15
_diffrn_detector CCD
_diffrn_detector_area_resol_mean 28.5714
_diffrn_detector_type 'Rigaku Saturn724+'
_diffrn_measured_fraction_theta_full 0.997
_diffrn_measured_fraction_theta_max 0.983
_diffrn_measurement_device 'AFC12 (Right): Kappa 3 circle'
_diffrn_measurement_device_type 'CCD area detector'
_diffrn_measurement_method 'phi and omega scans'
_diffrn_measurement_specimen_support 'Mitegen 50um'
_diffrn_radiation_collimation 0.3
_diffrn_radiation_monochromator graphite
_diffrn_radiation_probe x-ray
_diffrn_radiation_type MoK\a
_diffrn_radiation_wavelength 0.71073
_diffrn_reflns_av_R_equivalents 0.0630
_diffrn_reflns_av_unetI/netI 0.0478
_diffrn_reflns_Laue_measured_fraction_full 0.997
_diffrn_reflns_Laue_measured_fraction_max 0.983
_diffrn_reflns_limit_h_max 9
_diffrn_reflns_limit_h_min -10
_diffrn_reflns_limit_k_max 20
_diffrn_reflns_limit_k_min -19
_diffrn_reflns_limit_l_max 18
_diffrn_reflns_limit_l_min -18
_diffrn_reflns_number 24404
_diffrn_reflns_point_group_measured_fraction_full 0.997
_diffrn_reflns_point_group_measured_fraction_max 0.983
_diffrn_reflns_theta_full 26.000
_diffrn_reflns_theta_max 27.238
_diffrn_reflns_theta_min 1.878
_diffrn_source 'Rotating Anode'
_diffrn_source_current 24.0
_diffrn_source_power 1.2
_diffrn_source_target Mo
_diffrn_source_type 'Rotating Anode'
_diffrn_source_voltage 50.0
_exptl_absorpt_coefficient_mu 0.185
_exptl_absorpt_correction_T_max 0.7456
_exptl_absorpt_correction_T_min 0.6519
_exptl_absorpt_correction_type multi-scan
_exptl_absorpt_process_details
;
SADABS-2012/1 (Bruker,2012) was used for absorption correction.
wR2(int) was 0.0871 before and 0.0723 after correction.
The Ratio of minimum to maximum transmission is 0.8743.
The \l/2 correction factor is 0.0015.
;
_exptl_crystal_colour 'clear pinkish red'
_exptl_crystal_colour_lustre clear
_exptl_crystal_colour_modifier pinkish
_exptl_crystal_colour_primary red
_exptl_crystal_density_diffrn 1.331
_exptl_crystal_description BLOCK
_exptl_crystal_F_000 840
_exptl_crystal_size_max 0.54
_exptl_crystal_size_mid 0.25
_exptl_crystal_size_min 0.14
_refine_diff_density_max 0.242
_refine_diff_density_min -0.301
_refine_diff_density_rms 0.039
_refine_ls_extinction_coef 0.0017(8)
_refine_ls_extinction_expression Fc^*^=kFc[1+0.001xFc^2^\l^3^/sin(2\q)]^-1/4^
_refine_ls_extinction_method SHELXL
_refine_ls_goodness_of_fit_ref 1.047
_refine_ls_hydrogen_treatment constr
_refine_ls_matrix_type full
_refine_ls_number_parameters 266
_refine_ls_number_reflns 4384
_refine_ls_number_restraints 0
_refine_ls_restrained_S_all 1.047
_refine_ls_R_factor_all 0.0780
_refine_ls_R_factor_gt 0.0444
_refine_ls_shift/su_max 0.000
_refine_ls_shift/su_mean 0.000
_refine_ls_structure_factor_coef Fsqd
_refine_ls_weighting_details 'w=1/[\s^2^(Fo^2^)+(0.0599P)^2^+0.2439P] where P=(Fo^2^+2Fc^2^)/3'
_refine_ls_weighting_scheme calc
_refine_ls_wR_factor_gt 0.1161
_refine_ls_wR_factor_ref 0.1327
_reflns_Friedel_coverage 0.000
_reflns_number_gt 2858
_reflns_number_total 4384
_reflns_threshold_expression 'I > 2\s(I)'
_cod_data_source_file 5b.cif.cif
_cod_data_source_block cc_mj3_10_0m
_cod_database_code 4037334
_shelxl_version_number 2014/6
_shelx_space_group_comment
;
The symmetry employed for this shelxl refinement is uniquely defined
by the following loop, which should always be used as a source of
symmetry information in preference to the above space-group names.
They are only intended as comments.
;
_shelx_estimated_absorpt_t_max 0.975
_shelx_estimated_absorpt_t_min 0.907
_olex2_refinement_description
;
1. Fixed Uiso
 At 1.2 times of:
  All C(H) groups, All N(H,H) groups
 At 1.5 times of:
  All C(H,H,H) groups
2.a Rotating group:
 N006(H00A,H00B)
2.b Aromatic/amide H refined with riding coordinates:
 C00C(H00C), C00G(H00G), C00H(H00H), C00I(H00I), C00J(H00J), C00K(H00K),
 C00L(H00L), C00M(H00M), C00N(H00N), C00P(H00P), C00Q(H00Q), C00R(H00R)
2.c Idealised Me refined as rotating group:
 C00S(H00D,H00E,H00F), C00T(H00O,H00S,H00T)
;
_olex2_submission_special_instructions 'No special instructions were received'

loop_
_space_group_symop_operation_xyz
'x, y, z'
'-x, y+1/2, -z+1/2'
'-x, -y, -z'
'x, -y-1/2, z-1/2'

loop_
_atom_site_label
_atom_site_type_symbol
_atom_site_fract_x
_atom_site_fract_y
_atom_site_fract_z
_atom_site_U_iso_or_equiv
_atom_site_adp_type
_atom_site_occupancy
_atom_site_site_symmetry_order
_atom_site_calc_flag
_atom_site_refinement_flags_posn
S001 S 0.67658(5) 0.44775(3) 0.32454(3) 0.05001(18) Uani 1 1 d .
O002 O 0.65384(16) 0.36114(9) 0.34249(10) 0.0607(4) Uani 1 1 d .
O003 O 0.82011(15) 0.48687(10) 0.35393(10) 0.0652(4) Uani 1 1 d .
N004 N 0.66161(17) 0.45852(10) 0.20896(11) 0.0478(4) Uani 1 1 d .
C005 C 0.5140(2) 0.50430(12) 0.36582(13) 0.0454(5) Uani 1 1 d .
N006 N 0.3592(2) 0.66818(13) 0.05321(14) 0.0736(6) Uani 1 1 d .
H00A H 0.2803 0.6422 0.0771 0.088 Uiso 1 1 d GR
H00B H 0.3442 0.7210 0.0589 0.088 Uiso 1 1 d GR
C007 C 0.5276(2) 0.56417(12) 0.13092(13) 0.0452(5) Uani 1 1 d .
C008 C 0.4280(2) 0.48925(12) 0.12716(13) 0.0474(5) Uani 1 1 d .
C009 C 0.6685(2) 0.54370(12) 0.17564(13) 0.0457(5) Uani 1 1 d .
C00A C 0.5116(2) 0.42632(12) 0.17309(13) 0.0488(5) Uani 1 1 d .
C00B C 0.7998(2) 0.59887(13) 0.18172(13) 0.0505(5) Uani 1 1 d .
C00C C 0.3697(2) 0.46488(13) 0.37753(16) 0.0560(5) Uani 1 1 d .
H00C H 0.3595 0.4084 0.3660 0.067 Uiso 1 1 calc R
C00D C 0.5013(2) 0.64636(13) 0.09859(15) 0.0528(5) Uani 1 1 d .
C00E C 0.7695(2) 0.68177(13) 0.15060(15) 0.0572(6) Uani 1 1 d .
C00F C 0.2526(2) 0.59496(14) 0.42321(14) 0.0567(5) Uani 1 1 d .
C00G C 0.2791(2) 0.47135(14) 0.08917(14) 0.0558(5) Uani 1 1 d .
H00G H 0.2243 0.5122 0.0572 0.067 Uiso 1 1 calc R
C00H C 0.6205(2) 0.70317(13) 0.11161(16) 0.0617(6) Uani 1 1 d .
H00H H 0.6030 0.7579 0.0942 0.074 Uiso 1 1 calc R
C00I C 0.4509(3) 0.34644(13) 0.18048(16) 0.0600(6) Uani 1 1 d .
H00I H 0.5083 0.3044 0.2088 0.072 Uiso 1 1 calc R
C00J C 0.5285(2) 0.58868(13) 0.38245(15) 0.0586(6) Uani 1 1 d .
H00J H 0.6250 0.6152 0.3744 0.070 Uiso 1 1 calc R
C00K C 0.3004(3) 0.33165(15) 0.14375(16) 0.0664(6) Uani 1 1 d .
H00K H 0.2569 0.2789 0.1494 0.080 Uiso 1 1 calc R
C00L C 0.2407(2) 0.51064(14) 0.40663(16) 0.0612(6) Uani 1 1 d .
H00L H 0.1443 0.4841 0.4152 0.073 Uiso 1 1 calc R
C00M C 0.9566(2) 0.57698(15) 0.20998(14) 0.0607(6) Uani 1 1 d .
H00M H 0.9793 0.5225 0.2263 0.073 Uiso 1 1 calc R
C00N C 0.3981(3) 0.63298(14) 0.41118(16) 0.0650(6) Uani 1 1 d .
H00N H 0.4081 0.6895 0.4227 0.078 Uiso 1 1 calc R
C00O C 0.2129(3) 0.39310(15) 0.09895(15) 0.0614(6) Uani 1 1 d .
C00P C 1.0409(3) 0.71856(18) 0.18962(18) 0.0789(8) Uani 1 1 d .
H00P H 1.1196 0.7585 0.1953 0.095 Uiso 1 1 calc R
C00Q C 0.8949(3) 0.74073(15) 0.15865(17) 0.0723(7) Uani 1 1 d .
H00Q H 0.8762 0.7956 0.1423 0.087 Uiso 1 1 calc R
C00R C 1.0738(3) 0.63572(18) 0.21315(17) 0.0710(7) Uani 1 1 d .
H00R H 1.1756 0.6207 0.2310 0.085 Uiso 1 1 calc R
C00S C 0.1102(3) 0.64360(16) 0.45395(18) 0.0802(8) Uani 1 1 d .
H00D H 0.0159 0.6185 0.4297 0.120 Uiso 1 1 calc GR
H00E H 0.1179 0.6997 0.4323 0.120 Uiso 1 1 calc GR
H00F H 0.1063 0.6436 0.5194 0.120 Uiso 1 1 calc GR
C00T C 0.0465(3) 0.37492(18) 0.0620(2) 0.0861(8) Uani 1 1 d .
H00O H -0.0242 0.3668 0.1121 0.129 Uiso 1 1 calc GR
H00S H 0.0487 0.3257 0.0252 0.129 Uiso 1 1 calc GR
H00T H 0.0106 0.4209 0.0257 0.129 Uiso 1 1 calc GR

loop_
_atom_site_aniso_label
_atom_site_aniso_U_11
_atom_site_aniso_U_22
_atom_site_aniso_U_33
_atom_site_aniso_U_23
_atom_site_aniso_U_13
_atom_site_aniso_U_12
S001 0.0430(3) 0.0550(4) 0.0522(3) 0.0079(2) 0.0041(2) 0.0061(2)
O002 0.0637(9) 0.0489(9) 0.0696(10) 0.0153(7) 0.0091(7) 0.0139(6)
O003 0.0462(8) 0.0895(12) 0.0597(9) 0.0111(8) -0.0020(6) -0.0054(7)
N004 0.0469(9) 0.0465(10) 0.0500(10) 0.0032(7) 0.0067(7) 0.0037(7)
C005 0.0466(10) 0.0464(12) 0.0431(11) 0.0024(9) 0.0011(8) 0.0024(8)
N006 0.0597(11) 0.0723(13) 0.0890(16) 0.0306(11) 0.0105(10) 0.0110(9)
C007 0.0447(10) 0.0457(12) 0.0453(11) 0.0018(9) 0.0106(8) 0.0022(8)
C008 0.0485(10) 0.0509(12) 0.0428(11) -0.0025(9) 0.0095(8) 0.0015(9)
C009 0.0470(10) 0.0454(12) 0.0450(11) 0.0000(9) 0.0123(8) 0.0012(8)
C00A 0.0503(10) 0.0481(12) 0.0481(12) -0.0035(9) 0.0083(9) -0.0004(9)
C00B 0.0486(10) 0.0549(14) 0.0484(12) -0.0033(10) 0.0135(9) -0.0044(9)
C00C 0.0518(11) 0.0448(12) 0.0716(15) 0.0004(10) 0.0075(10) -0.0002(9)
C00D 0.0512(11) 0.0507(13) 0.0569(13) 0.0079(10) 0.0156(9) 0.0046(9)
C00E 0.0583(12) 0.0501(13) 0.0636(14) -0.0048(10) 0.0209(10) -0.0070(10)
C00F 0.0613(12) 0.0622(15) 0.0467(12) -0.0016(10) -0.0004(9) 0.0159(10)
C00G 0.0545(11) 0.0621(14) 0.0508(13) -0.0014(10) 0.0026(9) -0.0019(10)
C00H 0.0654(13) 0.0435(12) 0.0767(16) 0.0074(11) 0.0230(11) 0.0044(10)
C00I 0.0727(14) 0.0447(13) 0.0628(14) -0.0013(10) 0.0064(11) 0.0015(10)
C00J 0.0606(12) 0.0535(14) 0.0617(14) -0.0080(11) 0.0084(10) -0.0084(10)
C00K 0.0781(15) 0.0529(14) 0.0684(16) -0.0096(12) 0.0092(12) -0.0167(12)
C00L 0.0477(11) 0.0649(16) 0.0710(15) -0.0021(12) 0.0067(10) 0.0016(10)
C00M 0.0503(12) 0.0785(16) 0.0534(13) 0.0027(11) 0.0086(9) -0.0049(11)
C00N 0.0859(16) 0.0455(13) 0.0638(15) -0.0087(11) 0.0074(12) 0.0041(11)
C00O 0.0629(13) 0.0648(15) 0.0566(14) -0.0096(11) 0.0066(10) -0.0110(11)
C00P 0.0686(16) 0.088(2) 0.0804(18) -0.0133(15) 0.0198(13) -0.0317(14)
C00Q 0.0740(16) 0.0592(15) 0.0842(18) -0.0081(12) 0.0261(13) -0.0163(12)
C00R 0.0531(12) 0.099(2) 0.0609(15) 0.0000(14) 0.0085(10) -0.0193(13)
C00S 0.0824(16) 0.0864(19) 0.0719(17) -0.0115(14) 0.0025(13) 0.0352(14)
C00T 0.0721(15) 0.097(2) 0.089(2) -0.0153(15) -0.0056(13) -0.0258(14)

loop_
_atom_type_symbol
_atom_type_description
_atom_type_scat_dispersion_real
_atom_type_scat_dispersion_imag
_atom_type_scat_source
C C 0.0033 0.0016 'International Tables Vol C Tables 4.2.6.8 and 6.1.1.4'
H H 0.0000 0.0000 'International Tables Vol C Tables 4.2.6.8 and 6.1.1.4'
N N 0.0061 0.0033 'International Tables Vol C Tables 4.2.6.8 and 6.1.1.4'
O O 0.0106 0.0060 'International Tables Vol C Tables 4.2.6.8 and 6.1.1.4'
S S 0.1246 0.1234 'International Tables Vol C Tables 4.2.6.8 and 6.1.1.4'

loop_
_geom_angle_atom_site_label_1
_geom_angle_atom_site_label_2
_geom_angle_atom_site_label_3
_geom_angle
O002 S001 N004 105.81(8)
O002 S001 C005 109.52(9)
O003 S001 O002 119.25(9)
O003 S001 N004 107.98(8)
O003 S001 C005 109.38(10)
N004 S001 C005 103.73(8)
C009 N004 S001 115.17(12)
C009 N004 C00A 104.53(14)
C00A N004 S001 112.09(12)
C00C C005 S001 119.74(16)
C00J C005 S001 119.95(14)
C00J C005 C00C 120.24(18)
H00A N006 H00B 108.9
C00D N006 H00A 110.2
C00D N006 H00B 109.0
C009 C007 C008 108.04(16)
C009 C007 C00D 120.44(17)
C00D C007 C008 131.52(18)
C00A C008 C007 106.81(17)
C00G C008 C007 134.00(19)
C00G C008 C00A 119.20(19)
C007 C009 N004 110.07(15)
C007 C009 C00B 122.97(18)
C00B C009 N004 126.89(17)
C008 C00A N004 110.28(17)
C00I C00A N004 128.30(18)
C00I C00A C008 121.42(19)
C009 C00B C00E 115.11(17)
C009 C00B C00M 125.8(2)
C00M C00B C00E 118.99(18)
C005 C00C H00C 120.3
C00L C00C C005 119.3(2)
C00L C00C H00C 120.3
N006 C00D C007 121.19(18)
C00H C00D N006 121.30(19)
C00H C00D C007 117.49(19)
C00H C00E C00B 120.62(18)
C00H C00E C00Q 121.8(2)
C00Q C00E C00B 117.6(2)
C00L C00F C00N 118.33(19)
C00L C00F C00S 120.4(2)
C00N C00F C00S 121.3(2)
C008 C00G H00G 119.7
C00O C00G C008 120.5(2)
C00O C00G H00G 119.7
C00D C00H C00E 122.8(2)
C00D C00H H00H 118.6
C00E C00H H00H 118.6
C00A C00I H00I 121.2
C00A C00I C00K 117.6(2)
C00K C00I H00I 121.2
C005 C00J H00J 120.3
C00N C00J C005 119.32(19)
C00N C00J H00J 120.3
C00I C00K H00K 118.8
C00O C00K C00I 122.5(2)
C00O C00K H00K 118.8
C00C C00L H00L 119.3
C00F C00L C00C 121.3(2)
C00F C00L H00L 119.3
C00B C00M H00M 119.7
C00R C00M C00B 120.5(2)
C00R C00M H00M 119.7
C00F C00N H00N 119.3
C00J C00N C00F 121.5(2)
C00J C00N H00N 119.3
C00G C00O C00K 118.7(2)
C00G C00O C00T 120.5(2)
C00K C00O C00T 120.8(2)
C00Q C00P H00P 119.7
C00Q C00P C00R 120.6(2)
C00R C00P H00P 119.7
C00E C00Q H00Q 119.2
C00P C00Q C00E 121.6(2)
C00P C00Q H00Q 119.2
C00M C00R C00P 120.4(2)
C00M C00R H00R 119.8
C00P C00R H00R 119.8
C00F C00S H00D 109.5
C00F C00S H00E 109.5
C00F C00S H00F 109.5
H00D C00S H00E 109.5
H00D C00S H00F 109.5
H00E C00S H00F 109.5
C00O C00T H00O 109.5
C00O C00T H00S 109.5
C00O C00T H00T 109.5
H00O C00T H00S 109.5
H00O C00T H00T 109.5
H00S C00T H00T 109.5

loop_
_geom_bond_atom_site_label_1
_geom_bond_atom_site_label_2
_geom_bond_distance
S001 O002 1.4341(16)
S001 O003 1.4312(15)
S001 N004 1.7063(17)
S001 C005 1.7623(19)
N004 C009 1.459(2)
N004 C00A 1.464(2)
C005 C00C 1.389(3)
C005 C00J 1.387(3)
N006 H00A 0.8654
N006 H00B 0.8645
N006 C00D 1.413(3)
C007 C008 1.473(3)
C007 C009 1.395(3)
C007 C00D 1.424(3)
C008 C00A 1.405(3)
C008 C00G 1.403(3)
C009 C00B 1.425(3)
C00A C00I 1.391(3)
C00B C00E 1.434(3)
C00B C00M 1.430(3)
C00C H00C 0.9300
C00C C00L 1.388(3)
C00D C00H 1.375(3)
C00E C00H 1.421(3)
C00E C00Q 1.429(3)
C00F C00L 1.384(3)
C00F C00N 1.388(3)
C00F C00S 1.510(3)
C00G H00G 0.9300
C00G C00O 1.388(3)
C00H H00H 0.9300
C00I H00I 0.9300
C00I C00K 1.398(3)
C00J H00J 0.9300
C00J C00N 1.384(3)
C00K H00K 0.9300
C00K C00O 1.397(3)
C00L H00L 0.9300
C00M H00M 0.9300
C00M C00R 1.371(3)
C00N H00N 0.9300
C00O C00T 1.532(3)
C00P H00P 0.9300
C00P C00Q 1.360(3)
C00P C00R 1.406(4)
C00Q H00Q 0.9300
C00R H00R 0.9300
C00S H00D 0.9600
C00S H00E 0.9600
C00S H00F 0.9600
C00T H00O 0.9600
C00T H00S 0.9600
C00T H00T 0.9600

loop_
_geom_torsion_atom_site_label_1
_geom_torsion_atom_site_label_2
_geom_torsion_atom_site_label_3
_geom_torsion_atom_site_label_4
_geom_torsion
S001 N004 C009 C007 -118.03(15)
S001 N004 C009 C00B 65.2(2)
S001 N004 C00A C008 121.26(15)
S001 N004 C00A C00I -58.4(2)
S001 C005 C00C C00L -177.47(17)
S001 C005 C00J C00N 177.30(17)
O002 S001 N004 C009 175.30(12)
O002 S001 N004 C00A 55.96(14)
O002 S001 C005 C00C -22.96(19)
O002 S001 C005 C00J 160.02(16)
O003 S001 N004 C009 -55.96(14)
O003 S001 N004 C00A -175.30(12)
O003 S001 C005 C00C -155.36(16)
O003 S001 C005 C00J 27.62(19)
N004 S001 C005 C00C 89.63(18)
N004 S001 C005 C00J -87.40(17)
N004 C009 C00B C00E -174.60(17)
N004 C009 C00B C00M 9.6(3)
N004 C00A C00I C00K 177.10(19)
C005 S001 N004 C009 60.05(14)
C005 S001 N004 C00A -59.29(14)
C005 C00C C00L C00F 0.7(3)
C005 C00J C00N C00F -0.4(3)
N006 C00D C00H C00E -175.00(19)
C007 C008 C00A N004 1.5(2)
C007 C008 C00A C00I -178.82(17)
C007 C008 C00G C00O -178.5(2)
C007 C009 C00B C00E 9.0(3)
C007 C009 C00B C00M -166.85(19)
C007 C00D C00H C00E 3.7(3)
C008 C007 C009 N004 -4.7(2)
C008 C007 C009 C00B 172.28(17)
C008 C007 C00D N006 -0.3(3)
C008 C007 C00D C00H -179.0(2)
C008 C00A C00I C00K -2.6(3)
C008 C00G C00O C00K -2.8(3)
C008 C00G C00O C00T 176.6(2)
C009 N004 C00A C008 -4.14(19)
C009 N004 C00A C00I 176.16(19)
C009 C007 C008 C00A 2.0(2)
C009 C007 C008 C00G -177.8(2)
C009 C007 C00D N006 -179.97(18)
C009 C007 C00D C00H 1.3(3)
C009 C00B C00E C00H -3.8(3)
C009 C00B C00E C00Q 177.43(18)
C009 C00B C00M C00R -180.0(2)
C00A N004 C009 C007 5.41(19)
C00A N004 C009 C00B -171.41(18)
C00A C008 C00G C00O 1.8(3)
C00A C00I C00K C00O 1.5(3)
C00B C00E C00H C00D -2.4(3)
C00B C00E C00Q C00P 3.8(3)
C00B C00M C00R C00P 0.7(3)
C00C C005 C00J C00N 0.3(3)
C00D C007 C008 C00A -177.7(2)
C00D C007 C008 C00G 2.5(4)
C00D C007 C009 N004 175.07(17)
C00D C007 C009 C00B -8.0(3)
C00E C00B C00M C00R 4.4(3)
C00G C008 C00A N004 -178.75(16)
C00G C008 C00A C00I 1.0(3)
C00H C00E C00Q C00P -175.0(2)
C00I C00K C00O C00G 1.1(3)
C00I C00K C00O C00T -178.3(2)
C00J C005 C00C C00L -0.5(3)
C00L C00F C00N C00J 0.7(3)
C00M C00B C00E C00H 172.29(19)
C00M C00B C00E C00Q -6.5(3)
C00N C00F C00L C00C -0.8(3)
C00Q C00E C00H C00D 176.3(2)
C00Q C00P C00R C00M -3.6(4)
C00R C00P C00Q C00E 1.3(4)
C00S C00F C00L C00C 179.4(2)
C00S C00F C00N C00J -179.6(2)
